data_4020775
loop_
_publ_author_name
'Teresa Olszewska'
'Maria Gdaniec'
'Tadeusz Po\/lo\'nski'

_publ_section_title
;
 Planar Chiral Dianthranilide and Dithiodianthranilide Molecules:
 Optical Resolution, Chiroptical Spectra,
 and Molecular Self-Assembly
;
_journal_name_full 'Journal of Organic Chemistry'
_journal_page_first 1248
_journal_page_last 1255
_journal_paper_doi 10.1021/jo035024d
_journal_volume 69
_journal_year 2004
_chemical_formula_moiety 'C14 H10 N2 S2'
_chemical_formula_sum 'C14 H10 N2 S2'
_chemical_formula_weight 270.36
_chemical_name_common dithiodiantranilide
_chemical_temperature_decomposition 335
_space_group_IT_number 2
_symmetry_cell_setting triclinic
_symmetry_space_group_name_Hall '-P 1'
_symmetry_space_group_name_H-M 'P -1'
_cell_angle_alpha 83.99(2)
_cell_angle_beta 89.72(2)
_cell_angle_gamma 68.74(2)
_cell_formula_units_Z 2
_cell_length_a 7.669(2)
_cell_length_b 9.014(2)
_cell_length_c 9.620(2)
_cell_measurement_temperature 293(2)
_cell_volume 616.0(2)
_diffrn_ambient_temperature 293(2)
_exptl_crystal_density_diffrn 1.458
_cod_depositor_comments
;
The following automatic conversions were performed:

'_chemical_melting_point' tag was changed to
'_chemical_temperature_decomposition' since the value had been
'335(decomp.)'. The value '335(decomp.)' was changed to '335'.

Automatic conversion script
Id: cif_fix_values 1646 2011-03-28 12:23:43Z adriana 
;
_cod_database_code 4020775

loop_
_symmetry_equiv_pos_as_xyz
'x, y, z'
'-x, -y, -z'

loop_
_atom_site_label
_atom_site_type_symbol
_atom_site_fract_x
_atom_site_fract_y
_atom_site_fract_z
_atom_site_U_iso_or_equiv
_atom_site_adp_type
_atom_site_occupancy
_atom_site_symmetry_multiplicity
_atom_site_calc_flag
_atom_site_refinement_flags
_atom_site_disorder_assembly
_atom_site_disorder_group
S1 S 0.26399(9) 0.97059(7) 1.42062(7) 0.0474(3) Uani 1 1 d . . .
S2 S 0.25779(7) 0.68248(6) 0.88630(5) 0.0351(2) Uani 1 1 d . . .
N1 N 0.3091(2) 0.6095(2) 1.15854(17) 0.0316(4) Uani 1 1 d . . .
H1 H 0.4266 0.5504 1.1374 0.038 Uiso 1 1 d R . .
N2 N 0.0380(3) 0.9334(2) 1.23612(19) 0.0355(4) Uani 1 1 d . . .
H2 H 0.0039 1.0399 1.2144 0.043 Uiso 1 1 d R . .
C1 C 0.2671(3) 0.5750(2) 1.3010(2) 0.0304(5) Uani 1 1 d . . .
C2 C 0.2006(3) 0.6945(2) 1.3898(2) 0.0316(5) Uani 1 1 d . . .
C3 C 0.1757(3) 0.6499(3) 1.5296(2) 0.0401(5) Uani 1 1 d . . .
H3 H 0.1278 0.7327 1.5901 0.048 Uiso 1 1 d R . .
C4 C 0.2160(3) 0.4921(3) 1.5790(2) 0.0446(6) Uani 1 1 d . . .
H4 H 0.1961 0.4591 1.6740 0.053 Uiso 1 1 d R . .
C5 C 0.2859(3) 0.3738(3) 1.4910(2) 0.0442(6) Uani 1 1 d . . .
H5 H 0.3149 0.2644 1.5291 0.053 Uiso 1 1 d R . .
C6 C 0.3116(3) 0.4155(3) 1.3514(2) 0.0379(5) Uani 1 1 d . . .
H6 H 0.3536 0.3349 1.2882 0.045 Uiso 1 1 d R . .
C7 C 0.1622(3) 0.8666(2) 1.3434(2) 0.0332(5) Uani 1 1 d . . .
C8 C -0.0812(3) 0.8645(2) 1.1763(2) 0.0302(5) Uani 1 1 d . . .
C9 C -0.0135(3) 0.7524(2) 1.0812(2) 0.0292(5) Uani 1 1 d . . .
C10 C -0.1400(3) 0.7058(3) 1.0101(2) 0.0358(5) Uani 1 1 d . . .
H10 H -0.0910 0.6323 0.9417 0.043 Uiso 1 1 d R . .
C11 C -0.3279(3) 0.7643(3) 1.0388(3) 0.0410(6) Uani 1 1 d . . .
H11 H -0.4100 0.7297 0.9869 0.049 Uiso 1 1 d R . .
C12 C -0.3927(3) 0.8712(3) 1.1365(3) 0.0431(6) Uani 1 1 d . . .
H12 H -0.5219 0.9153 1.1599 0.052 Uiso 1 1 d R . .
C13 C -0.2707(3) 0.9237(3) 1.2043(2) 0.0375(5) Uani 1 1 d . . .
H13 H -0.3162 1.0028 1.2685 0.045 Uiso 1 1 d R . .
C14 C 0.1881(3) 0.6806(2) 1.0510(2) 0.0280(4) Uani 1 1 d . . .

loop_
_atom_site_aniso_label
_atom_site_aniso_U_11
_atom_site_aniso_U_22
_atom_site_aniso_U_33
_atom_site_aniso_U_23
_atom_site_aniso_U_13
_atom_site_aniso_U_12
S1 0.0450(4) 0.0449(4) 0.0555(4) -0.0164(3) -0.0055(3) -0.0174(3)
S2 0.0336(3) 0.0375(4) 0.0285(3) 0.0008(2) 0.0003(2) -0.0073(2)
N1 0.0244(8) 0.0329(9) 0.0305(9) -0.0007(7) -0.0004(7) -0.0030(7)
N2 0.0408(10) 0.0243(8) 0.0378(10) -0.0005(7) -0.0075(8) -0.0080(7)
C1 0.0244(10) 0.0332(11) 0.0284(10) 0.0009(8) -0.0038(8) -0.0056(8)
C2 0.0267(10) 0.0331(11) 0.0311(10) -0.0007(9) -0.0051(8) -0.0068(8)
C3 0.0418(12) 0.0439(13) 0.0301(11) -0.0043(10) -0.0023(9) -0.0101(10)
C4 0.0466(13) 0.0508(14) 0.0322(11) 0.0062(10) -0.0023(10) -0.0158(11)
C5 0.0472(14) 0.0365(12) 0.0426(13) 0.0080(10) -0.0052(10) -0.0110(10)
C6 0.0384(12) 0.0310(11) 0.0380(12) -0.0014(9) -0.0028(9) -0.0060(9)
C7 0.0304(10) 0.0336(11) 0.0324(10) -0.0069(9) 0.0024(8) -0.0069(9)
C8 0.0293(10) 0.0258(10) 0.0304(10) 0.0032(8) -0.0040(8) -0.0056(8)
C9 0.0288(10) 0.0255(10) 0.0296(10) 0.0036(8) -0.0039(8) -0.0073(8)
C10 0.0341(11) 0.0339(11) 0.0377(11) -0.0003(9) -0.0060(9) -0.0113(9)
C11 0.0317(11) 0.0442(13) 0.0465(13) 0.0064(11) -0.0088(10) -0.0162(10)
C12 0.0257(11) 0.0466(13) 0.0489(13) 0.0108(11) -0.0003(9) -0.0081(9)
C13 0.0346(11) 0.0336(11) 0.0344(11) 0.0029(9) 0.0032(9) -0.0024(9)
C14 0.0290(10) 0.0244(9) 0.0301(10) -0.0030(8) -0.0011(8) -0.0092(8)

loop_
_geom_bond_atom_site_label_1
_geom_bond_atom_site_label_2
_geom_bond_distance
_geom_bond_site_symmetry_2
_geom_bond_publ_flag
S1 C7 1.650(2) . ?
S2 C14 1.670(2) . ?
N1 C14 1.335(3) . ?
N1 C1 1.435(3) . ?
N1 H1 0.9000 . ?
N2 C7 1.341(3) . ?
N2 C8 1.430(3) . ?
N2 H2 0.9000 . ?
C1 C6 1.385(3) . ?
C1 C2 1.393(3) . ?
C2 C3 1.395(3) . ?
C2 C7 1.489(3) . ?
C3 C4 1.373(3) . ?
C3 H3 0.9600 . ?
C4 C5 1.382(4) . ?
C4 H4 0.9600 . ?
C5 C6 1.389(3) . ?
C5 H5 0.9600 . ?
C6 H6 0.9600 . ?
C8 C9 1.391(3) . ?
C8 C13 1.391(3) . ?
C9 C10 1.396(3) . ?
C9 C14 1.484(3) . ?
C10 C11 1.380(3) . ?
C10 H10 0.9601 . ?
C11 C12 1.377(4) . ?
C11 H11 0.9600 . ?
C12 C13 1.384(4) . ?
C12 H12 0.9600 . ?
C13 H13 0.9600 . ?

loop_
_cod_related_entry_id
_cod_related_entry_database
_cod_related_entry_code
1 ChemSpider 21155408
